data_7004837
loop_
_publ_author_name
'Cowley, Andrew R.'
'Dilworth, Jonathan R.'
'Donnelly, Paul S.'
'Ross, Susan J.'

_publ_section_title
;
 Rhenium diazenide ternary complexes with dithiocarbamate ligands:
 towards new rhenium radiopharmaceuticals.
;
_journal_issue 1
_journal_name_full 'Dalton transactions (Cambridge, England : 2003)'
_journal_page_first 73
_journal_page_last 82
_journal_paper_doi 10.1039/B611403B
_journal_year 2007
_chemical_compound_source
;
synthesis as described
;
_chemical_formula_moiety ' C34 H37 Cl2 N5 O2 P1 Re1 S4 '
_chemical_formula_sum 'C34 H37 Cl2 N5 O2 P Re S4'
_chemical_formula_weight 964.02
_chemical_name_systematic
;
?
;
_space_group_IT_number 2
_symmetry_cell_setting triclinic
_symmetry_space_group_name_Hall '-P 1'
_symmetry_space_group_name_H-M 'P -1'
_atom_sites_solution_hydrogens geom
_atom_sites_solution_primary direct
_cell_angle_alpha 78.9889(10)
_cell_angle_beta 75.1100(10)
_cell_angle_gamma 86.1885(13)
_cell_formula_units_Z 2
_cell_length_a 11.4395(3)
_cell_length_b 12.0609(3)
_cell_length_c 14.2850(4)
_cell_measurement_reflns_used 27572
_cell_measurement_temperature 150
_cell_measurement_theta_max 28
_cell_measurement_theta_min 5
_cell_volume 1869.35(9)
_computing_cell_refinement
;
KappaCCD software 'DENZO' (Otwinowski & Minor, 1996)
;
_computing_data_collection
;
KappaCCD software 'Collect' (Nonius, 2000)
;
_computing_data_reduction
;
KappaCCD software 'DENZO' (Otwinowski & Minor, 1996)
;
_computing_publication_material
;
CRYSTALS (Watkin et al, 2001)
;
_computing_structure_refinement
;
CRYSTALS (Watkin et al, 2001)
;
_computing_structure_solution 'SIR92 (Giacovazzo et al, 1992)'
_diffrn_ambient_temperature 150
_diffrn_measured_fraction_theta_max 0.995
_diffrn_measurement_device_type
;
Nonius KappaCCD
;
_diffrn_measurement_method \w
_diffrn_radiation_monochromator graphite
_diffrn_radiation_type 'Mo K\a'
_diffrn_radiation_wavelength 0.71073
_diffrn_reflns_av_R_equivalents 0.075
_diffrn_reflns_limit_h_max 14
_diffrn_reflns_limit_h_min -14
_diffrn_reflns_limit_k_max 15
_diffrn_reflns_limit_k_min -15
_diffrn_reflns_limit_l_max 18
_diffrn_reflns_limit_l_min -18
_diffrn_reflns_number 27572
_diffrn_reflns_theta_max 27.50
_diffrn_reflns_theta_min 5.10
_diffrn_standards_decay_% 0.00
_diffrn_standards_interval_count 0
_diffrn_standards_interval_time 0
_diffrn_standards_number 0
_exptl_absorpt_coefficient_mu 3.699
_exptl_absorpt_correction_T_max 0.86
_exptl_absorpt_correction_T_min 0.60
_exptl_absorpt_correction_type multi-scan
_exptl_absorpt_process_details
;
Denzo/Scalepack (Otwinowski & Minor, 1996)
;
_exptl_crystal_colour ' brown '
_exptl_crystal_density_diffrn 1.713
_exptl_crystal_description ' plate '
_exptl_crystal_F_000 958.528
_exptl_crystal_size_max 0.14
_exptl_crystal_size_mid 0.14
_exptl_crystal_size_min 0.04
_refine_diff_density_max 0.96
_refine_diff_density_min -1.20
_refine_ls_extinction_method None
_refine_ls_goodness_of_fit_ref 1.0793
_refine_ls_hydrogen_treatment noref
_refine_ls_matrix_type full
_refine_ls_number_parameters 437
_refine_ls_number_reflns 5554
_refine_ls_R_factor_gt 0.0365
_refine_ls_shift/su_max 0.029246
_refine_ls_structure_factor_coef F
_refine_ls_weighting_details
;
Chebychev polynomial with 3 parameters (Carruthers & Watkin , 1979)
0.199 0.0258 -.00981
;
_refine_ls_weighting_scheme calc
_refine_ls_wR_factor_ref 0.0382
_reflns_limit_h_max 14
_reflns_limit_h_min -14
_reflns_limit_k_max 15
_reflns_limit_k_min -15
_reflns_limit_l_max 18
_reflns_limit_l_min 0
_reflns_number_gt 5554
_reflns_number_total 8511
_reflns_threshold_expression >3.00\s(I)
_cod_data_source_file B611403B.txt
_cod_data_source_block CRYSTALS_cif_arc491
_cod_depositor_comments
;
The following automatic conversions were performed:
'_symmetry_cell_setting' value 'Triclinic' changed to 'triclinic'
according to '/home/saulius/struct/CIF-dictionaries/cif_core.dic'
dictionary named 'cif_core.dic' version 2.4.1 from 2010-06-29.

Automatic conversion script
Id: cif_fix_enum 1527 2010-12-29 10:47:43Z saulius 
;
_cod_original_cell_volume 1869.3
_cod_original_sg_symbol_H-M 'P -1 '
_cod_original_formula_sum ' C34 H37 Cl2 N5 O2 P1 Re1 S4 '
_cod_database_code 7004837

loop_
_symmetry_equiv_pos_as_xyz
x,y,z
-x,-y,-z

loop_
_atom_site_label
_atom_site_fract_x
_atom_site_fract_y
_atom_site_fract_z
_atom_site_U_iso_or_equiv
_atom_site_occupancy
_atom_site_adp_type
Re1 0.38751(2) 0.23497(2) 0.238704(18) 0.0198 1.0000 Uani
N1 0.2721(4) 0.2374(4) 0.1779(3) 0.0212 1.0000 Uani
N2 0.1885(4) 0.2392(5) 0.1365(4) 0.0340 1.0000 Uani
C1 0.0674(6) 0.2395(12) 0.2035(7) 0.024(3) 0.58(2) Uiso
N3 0.0538(8) 0.2337(11) 0.3001(7) 0.040(3) 0.58(2) Uiso
C2 -0.061(1) 0.2276(16) 0.3586(8) 0.065(5) 0.58(2) Uiso
C3 -0.1629(9) 0.2333(13) 0.3243(9) 0.051(4) 0.58(2) Uiso
C4 -0.1537(8) 0.243(1) 0.2297(9) 0.030(3) 0.58(2) Uiso
C5 -0.0335(8) 0.2462(13) 0.1651(8) 0.047(4) 0.58(2) Uiso
C51 0.0678(7) 0.240(2) 0.1806(8) 0.035(5) 0.42(2) Uiso
N53 -0.0071(9) 0.2549(12) 0.1230(9) 0.035(4) 0.42(2) Uiso
C52 -0.125(1) 0.2592(16) 0.1697(12) 0.044(5) 0.42(2) Uiso
C53 -0.168(1) 0.2596(17) 0.2693(12) 0.042(6) 0.42(2) Uiso
C54 -0.0936(12) 0.2361(19) 0.328(1) 0.053(6) 0.42(2) Uiso
C55 0.0323(11) 0.223(2) 0.2818(9) 0.045(5) 0.42(2) Uiso
S1 0.56672(12) 0.27926(12) 0.1095(1) 0.0227 1.0000 Uani
S2 0.47808(13) 0.05547(13) 0.18906(11) 0.0254 1.0000 Uani
C6 0.5863(5) 0.1367(5) 0.1021(4) 0.0230 1.0000 Uani
N4 0.6756(4) 0.0966(4) 0.0372(4) 0.0249 1.0000 Uani
C7 0.6890(6) -0.0229(5) 0.0293(5) 0.0315 1.0000 Uani
C8 0.8213(6) -0.0582(6) 0.0129(5) 0.0347 1.0000 Uani
O1 0.8940(4) 0.0118(4) -0.0710(3) 0.0371 1.0000 Uani
C9 0.8862(6) 0.1256(6) -0.0551(6) 0.0395 1.0000 Uani
C10 0.7576(6) 0.1709(5) -0.0430(5) 0.0326 1.0000 Uani
S3 0.50839(13) 0.21638(13) 0.36711(11) 0.0259 1.0000 Uani
S4 0.26901(13) 0.13901(14) 0.40002(11) 0.0279 1.0000 Uani
C11 0.3867(5) 0.1498(5) 0.4512(4) 0.0259 1.0000 Uani
N5 0.3836(5) 0.1108(5) 0.5452(4) 0.0297 1.0000 Uani
C12 0.4726(6) 0.1399(6) 0.5933(5) 0.0370 1.0000 Uani
C13 0.4105(7) 0.2123(7) 0.6670(6) 0.0463 1.0000 Uani
O2 0.3085(5) 0.1582(5) 0.7371(4) 0.0500 1.0000 Uani
C14 0.2225(7) 0.1309(7) 0.6888(5) 0.0421 1.0000 Uani
C15 0.2777(6) 0.0559(6) 0.6158(4) 0.0347 1.0000 Uani
P1 0.34805(13) 0.42598(13) 0.26023(11) 0.0212 1.0000 Uani
C16 0.2334(5) 0.4955(5) 0.1978(4) 0.0232 1.0000 Uani
C17 0.2459(6) 0.4867(5) 0.0997(4) 0.0272 1.0000 Uani
C18 0.1572(6) 0.5304(6) 0.0512(5) 0.0320 1.0000 Uani
C19 0.0556(6) 0.5834(6) 0.0998(5) 0.0363 1.0000 Uani
C20 0.0433(6) 0.5947(6) 0.1969(5) 0.0337 1.0000 Uani
C21 0.1328(5) 0.5522(5) 0.2449(4) 0.0277 1.0000 Uani
C22 0.2928(5) 0.4558(5) 0.3850(4) 0.0237 1.0000 Uani
C23 0.3508(6) 0.5257(6) 0.4239(5) 0.0368 1.0000 Uani
C24 0.3024(8) 0.5472(7) 0.5192(6) 0.0505 1.0000 Uani
C25 0.1951(7) 0.4984(7) 0.5743(5) 0.0465 1.0000 Uani
C26 0.1361(6) 0.4269(6) 0.5367(5) 0.0351 1.0000 Uani
C27 0.1856(6) 0.4038(5) 0.4433(4) 0.0284 1.0000 Uani
C28 0.4804(5) 0.5174(5) 0.2076(4) 0.0236 1.0000 Uani
C29 0.5895(6) 0.4867(5) 0.2328(5) 0.0300 1.0000 Uani
C30 0.6908(5) 0.5509(6) 0.1924(5) 0.0343 1.0000 Uani
C31 0.6875(6) 0.6475(6) 0.1234(5) 0.0316 1.0000 Uani
C32 0.5812(6) 0.6796(6) 0.0951(5) 0.0341 1.0000 Uani
C33 0.4783(6) 0.6153(6) 0.1375(5) 0.0335 1.0000 Uani
C34 0.8369(9) 0.0780(8) 0.6938(7) 0.0607 1.0000 Uani
Cl1 0.7434(3) 0.1983(3) 0.6886(2) 0.0845 1.0000 Uani
Cl2 0.9692(3) 0.0950(4) 0.6013(3) 0.1281 1.0000 Uani
H21 -0.0712 0.2183 0.4313 0.0776 0.5836 Uiso
H31 -0.2445 0.2301 0.3715 0.0609 0.5836 Uiso
H41 -0.2272 0.2482 0.2033 0.0362 0.5836 Uiso
H51 -0.0227 0.2532 0.0925 0.0562 0.5836 Uiso
H521 -0.1862 0.2623 0.1299 0.0530 0.4164 Uiso
H531 -0.2546 0.2778 0.2972 0.0504 0.4164 Uiso
H541 -0.1239 0.2278 0.4007 0.0631 0.4164 Uiso
H551 0.0927 0.2024 0.3223 0.0541 0.4164 Uiso
H71 0.6414 -0.0693 0.0915 0.0372 1.0000 Uiso
H72 0.6583 -0.0351 -0.0274 0.0372 1.0000 Uiso
H81 0.8494 -0.0521 0.0724 0.0393 1.0000 Uiso
H82 0.8303 -0.1383 0.0024 0.0393 1.0000 Uiso
H91 0.9403 0.1736 -0.1127 0.0452 1.0000 Uiso
H92 0.9128 0.1281 0.0059 0.0452 1.0000 Uiso
H101 0.7530 0.2485 -0.0271 0.0363 1.0000 Uiso
H102 0.7330 0.1741 -0.1058 0.0363 1.0000 Uiso
H121 0.5059 0.0695 0.6277 0.0437 1.0000 Uiso
H122 0.5400 0.1825 0.5432 0.0437 1.0000 Uiso
H131 0.4697 0.2293 0.7029 0.0565 1.0000 Uiso
H132 0.3826 0.2844 0.6311 0.0565 1.0000 Uiso
H141 0.1533 0.0911 0.7392 0.0493 1.0000 Uiso
H142 0.1922 0.2023 0.6535 0.0493 1.0000 Uiso
H151 0.3031 -0.0179 0.6512 0.0377 1.0000 Uiso
H152 0.2170 0.0423 0.5800 0.0377 1.0000 Uiso
H171 0.3195 0.4486 0.0639 0.0320 1.0000 Uiso
H181 0.1673 0.5232 -0.0191 0.0399 1.0000 Uiso
H191 -0.0089 0.6135 0.0654 0.0431 1.0000 Uiso
H201 -0.0301 0.6336 0.2324 0.0395 1.0000 Uiso
H211 0.1243 0.5627 0.3141 0.0323 1.0000 Uiso
H231 0.4283 0.5616 0.3834 0.0436 1.0000 Uiso
H241 0.3454 0.5974 0.5470 0.0627 1.0000 Uiso
H251 0.1593 0.5146 0.6420 0.0524 1.0000 Uiso
H261 0.0579 0.3922 0.5770 0.0405 1.0000 Uiso
H271 0.1449 0.3499 0.4172 0.0335 1.0000 Uiso
H291 0.5941 0.4160 0.2815 0.0365 1.0000 Uiso
H301 0.7673 0.5277 0.2130 0.0406 1.0000 Uiso
H311 0.7615 0.6941 0.0939 0.0371 1.0000 Uiso
H321 0.5786 0.7489 0.0444 0.0415 1.0000 Uiso
H331 0.4016 0.6393 0.1175 0.0402 1.0000 Uiso
H341 0.8577 0.0622 0.7589 0.0747 1.0000 Uiso
H342 0.7924 0.0127 0.6869 0.0747 1.0000 Uiso

loop_
_atom_site_aniso_label
_atom_site_aniso_U_11
_atom_site_aniso_U_22
_atom_site_aniso_U_33
_atom_site_aniso_U_23
_atom_site_aniso_U_13
_atom_site_aniso_U_12
Re1 0.01636(11) 0.02583(12) 0.01658(11) -0.00336(8) -0.00339(7) -0.00005(8)
N1 0.020(2) 0.026(3) 0.017(2) -0.0037(19) -0.0029(18) -0.0024(19)
N2 0.037(3) 0.034(3) 0.034(3) -0.007(2) -0.013(2) -0.001(2)
S1 0.0185(7) 0.0250(7) 0.0221(7) -0.0027(6) -0.0022(5) 0.0006(5)
S2 0.0242(7) 0.0239(7) 0.0240(7) -0.0011(6) -0.0012(6) 0.0006(6)
C6 0.020(3) 0.032(3) 0.018(3) -0.002(2) -0.010(2) 0.002(2)
N4 0.024(3) 0.025(3) 0.023(3) -0.007(2) -0.001(2) 0.004(2)
C7 0.037(4) 0.029(3) 0.027(3) -0.009(3) -0.003(3) 0.003(3)
C8 0.041(4) 0.027(3) 0.030(3) -0.006(3) 0.001(3) 0.006(3)
O1 0.033(2) 0.033(3) 0.037(3) -0.009(2) 0.005(2) 0.006(2)
C9 0.028(3) 0.033(4) 0.051(4) -0.013(3) 0.002(3) 0.006(3)
C10 0.035(3) 0.027(3) 0.030(3) -0.005(3) 0.004(3) 0.003(3)
S3 0.0199(7) 0.0341(8) 0.0229(7) -0.0008(6) -0.0072(6) -0.0011(6)
S4 0.0232(7) 0.0398(9) 0.0190(7) -0.0016(6) -0.0034(6) -0.0059(6)
C11 0.029(3) 0.030(3) 0.019(3) -0.004(2) -0.006(2) -0.001(3)
N5 0.025(3) 0.040(3) 0.022(3) -0.001(2) -0.005(2) -0.003(2)
C12 0.038(4) 0.044(4) 0.027(3) 0.002(3) -0.011(3) -0.001(3)
C13 0.050(5) 0.051(5) 0.040(4) -0.007(4) -0.018(4) 0.006(4)
O2 0.054(3) 0.065(4) 0.031(3) -0.016(3) -0.006(2) 0.003(3)
C14 0.046(4) 0.050(4) 0.027(4) -0.003(3) -0.007(3) 0.002(3)
C15 0.036(4) 0.042(4) 0.017(3) 0.009(3) 0.001(3) -0.002(3)
P1 0.0183(7) 0.0272(8) 0.0183(7) -0.0044(6) -0.0048(6) 0.0004(6)
C16 0.022(3) 0.029(3) 0.017(3) 0.004(2) -0.006(2) -0.002(2)
C17 0.031(3) 0.025(3) 0.024(3) -0.003(2) -0.004(2) -0.001(3)
C18 0.040(4) 0.034(4) 0.025(3) -0.006(3) -0.015(3) 0.002(3)
C19 0.028(3) 0.038(4) 0.042(4) 0.004(3) -0.015(3) -0.001(3)
C20 0.029(3) 0.038(4) 0.031(4) -0.003(3) -0.008(3) 0.007(3)
C21 0.023(3) 0.034(3) 0.023(3) -0.002(3) -0.006(2) 0.006(3)
C22 0.024(3) 0.030(3) 0.018(3) -0.003(2) -0.008(2) 0.004(2)
C23 0.041(4) 0.046(4) 0.022(3) -0.011(3) -0.001(3) -0.007(3)
C24 0.064(5) 0.060(5) 0.032(4) -0.022(4) -0.009(4) -0.009(4)
C25 0.054(5) 0.055(5) 0.022(3) -0.007(3) 0.005(3) 0.002(4)
C26 0.036(4) 0.042(4) 0.024(3) -0.006(3) -0.002(3) 0.005(3)
C27 0.028(3) 0.033(3) 0.022(3) -0.007(3) -0.003(2) 0.001(3)
C28 0.023(3) 0.031(3) 0.019(3) -0.010(2) -0.005(2) 0.000(2)
C29 0.025(3) 0.031(3) 0.035(4) -0.002(3) -0.012(3) -0.003(3)
C30 0.017(3) 0.038(4) 0.047(4) -0.002(3) -0.009(3) -0.003(3)
C31 0.028(3) 0.032(4) 0.032(4) -0.008(3) 0.001(3) -0.013(3)
C32 0.035(4) 0.040(4) 0.029(3) 0.002(3) -0.013(3) -0.014(3)
C33 0.033(4) 0.032(4) 0.035(4) -0.004(3) -0.010(3) -0.001(3)
C34 0.074(6) 0.052(5) 0.061(6) -0.022(4) -0.013(5) -0.015(5)
Cl1 0.0872(19) 0.089(2) 0.0847(19) -0.0269(16) -0.0313(16) 0.0202(16)
Cl2 0.0528(17) 0.190(4) 0.130(3) -0.019(3) -0.0109(18) 0.008(2)

loop_
_atom_type_symbol
_atom_type_scat_dispersion_real
_atom_type_scat_dispersion_imag
_atom_type_scat_Cromer_Mann_a1
_atom_type_scat_Cromer_Mann_b1
_atom_type_scat_Cromer_Mann_a2
_atom_type_scat_Cromer_Mann_b2
_atom_type_scat_Cromer_Mann_a3
_atom_type_scat_Cromer_Mann_b3
_atom_type_scat_Cromer_Mann_a4
_atom_type_scat_Cromer_Mann_b4
_atom_type_scat_Cromer_Mann_c
_atom_type_scat_source
'C ' 0.0020 0.0020 2.3100 20.8439 1.0200 10.2075 1.5886 0.5687 0.8650 51.6512 0.2156 International_Tables_Vol_IV_Table_2.2B
'H ' 0.0000 0.0000 0.4930 10.5109 0.3229 26.1257 0.1402 3.1424 0.0408 57.7997 0.0030 International_Tables_Vol_IV_Table_2.2B
'Cl ' 0.1320 0.1590 11.4604 0.0104 7.1964 1.1662 6.2556 18.5194 1.6455 47.7784 -9.5574 International_Tables_Vol_IV_Table_2.2B
'N ' 0.0040 0.0030 12.2126 0.0057 3.1322 9.8933 2.0125 28.9975 1.1663 0.5826 -11.5290 International_Tables_Vol_IV_Table_2.2B
'O ' 0.0080 0.0060 3.0485 13.2771 2.2868 5.7011 1.5463 0.3239 0.8670 32.9089 0.2508 International_Tables_Vol_IV_Table_2.2B
'P ' 0.0900 0.0950 6.4345 1.9067 4.1791 27.1570 1.7800 0.5260 1.4908 68.1645 1.1149 International_Tables_Vol_IV_Table_2.2B
'S ' 0.1100 0.1240 6.9053 1.4679 5.2034 22.2151 1.4379 0.2536 1.5863 56.1720 0.8669 International_Tables_Vol_IV_Table_2.2B
'Re ' -1.5980 7.2320 28.7621 1.6719 15.7189 9.0923 14.5564 0.3505 5.4417 52.0861 10.4720 International_Tables_Vol_IV_Table_2.2B

loop_
_geom_angle_atom_site_label_1
_geom_angle_site_symmetry_1
_geom_angle_atom_site_label_2
_geom_angle_site_symmetry_2
_geom_angle_atom_site_label_3
_geom_angle_site_symmetry_3
_geom_angle
_geom_angle_publ_flag
N1 . Re1 . S1 . 104.65(15) yes
N1 . Re1 . S2 . 93.40(16) yes
S1 . Re1 . S2 . 71.92(5) yes
N1 . Re1 . S3 . 164.64(15) yes
S1 . Re1 . S3 . 90.70(5) yes
S2 . Re1 . S3 . 90.81(5) yes
N1 . Re1 . S4 . 95.61(15) yes
S1 . Re1 . S4 . 155.36(5) yes
S2 . Re1 . S4 . 93.31(5) yes
S3 . Re1 . S4 . 69.37(5) yes
N1 . Re1 . P1 . 92.62(16) yes
S1 . Re1 . P1 . 93.72(5) yes
S2 . Re1 . P1 . 165.43(5) yes
S3 . Re1 . P1 . 86.85(5) yes
S4 . Re1 . P1 . 99.29(5) yes
Re1 . N1 . N2 . 178.7(4) yes
N1 . N2 . C1 . 113.8(5) yes
N1 . N2 . C51 . 126.3(6) yes
C1 . N2 . C51 . 12.5(5) yes
N2 . C1 . N3 . 120.7(5) yes
N2 . C1 . C5 . 119.1(6) yes
N3 . C1 . C5 . 120.2(5) yes
C1 . N3 . C2 . 117.6(6) yes
N3 . C2 . C3 . 124.2(7) yes
N3 . C2 . H21 . 117.9 no
C3 . C2 . H21 . 117.9 no
C2 . C3 . C4 . 120.2(6) yes
C2 . C3 . H31 . 119.9 no
C4 . C3 . H31 . 119.9 no
C3 . C4 . C5 . 117.4(6) yes
C3 . C4 . H41 . 121.3 no
C5 . C4 . H41 . 121.3 no
C1 . C5 . C4 . 120.3(6) yes
C1 . C5 . H51 . 119.9 no
C4 . C5 . H51 . 119.9 no
N2 . C51 . N53 . 117.4(6) yes
N2 . C51 . C55 . 118.2(6) yes
C51 . N53 . C52 . 115.2(6) yes
N53 . C52 . C53 . 123.8(7) yes
N53 . C52 . H521 . 118.1 no
C53 . C52 . H521 . 118.1 no
C52 . C53 . C54 . 120.3(7) yes
C52 . C53 . H531 . 119.9 no
C54 . C53 . H531 . 119.9 no
C53 . C54 . C55 . 117.1(7) yes
C53 . C54 . H541 . 121.4 no
C55 . C54 . H541 . 121.5 no
C51 . C55 . C54 . 118.1(7) yes
C51 . C55 . H551 . 120.9 no
C54 . C55 . H551 . 120.9 no
Re1 . S1 . C6 . 89.2(2) yes
Re1 . S2 . C6 . 86.7(2) yes
S1 . C6 . S2 . 112.0(3) yes
S1 . C6 . N4 . 123.4(5) yes
S2 . C6 . N4 . 124.6(5) yes
C6 . N4 . C7 . 123.0(5) yes
C6 . N4 . C10 . 122.3(5) yes
C7 . N4 . C10 . 114.0(5) yes
N4 . C7 . C8 . 109.6(5) yes
N4 . C7 . H71 . 109.4 no
C8 . C7 . H71 . 109.4 no
N4 . C7 . H72 . 109.4 no
C8 . C7 . H72 . 109.4 no
H71 . C7 . H72 . 109.5 no
C7 . C8 . O1 . 111.3(5) yes
C7 . C8 . H81 . 109.0 no
O1 . C8 . H81 . 109.0 no
C7 . C8 . H82 . 109.0 no
O1 . C8 . H82 . 109.0 no
H81 . C8 . H82 . 109.5 no
C8 . O1 . C9 . 109.5(5) yes
O1 . C9 . C10 . 110.7(6) yes
O1 . C9 . H91 . 109.2 no
C10 . C9 . H91 . 109.2 no
O1 . C9 . H92 . 109.2 no
C10 . C9 . H92 . 109.2 no
H91 . C9 . H92 . 109.5 no
N4 . C10 . C9 . 109.9(5) yes
N4 . C10 . H101 . 109.4 no
C9 . C10 . H101 . 109.4 no
N4 . C10 . H102 . 109.4 no
C9 . C10 . H102 . 109.4 no
H101 . C10 . H102 . 109.5 no
Re1 . S3 . C11 . 87.9(2) yes
Re1 . S4 . C11 . 90.4(2) yes
S3 . C11 . S4 . 112.2(3) yes
S3 . C11 . N5 . 124.2(5) yes
S4 . C11 . N5 . 123.6(5) yes
C11 . N5 . C12 . 123.3(5) yes
C11 . N5 . C15 . 123.1(5) yes
C12 . N5 . C15 . 112.3(5) yes
N5 . C12 . C13 . 108.2(6) yes
N5 . C12 . H121 . 109.8 no
C13 . C12 . H121 . 109.8 no
N5 . C12 . H122 . 109.8 no
C13 . C12 . H122 . 109.8 no
H121 . C12 . H122 . 109.5 no
C12 . C13 . O2 . 112.2(6) yes
C12 . C13 . H131 . 108.8 no
O2 . C13 . H131 . 108.8 no
C12 . C13 . H132 . 108.8 no
O2 . C13 . H132 . 108.8 no
H131 . C13 . H132 . 109.5 no
C13 . O2 . C14 . 110.6(5) yes
O2 . C14 . C15 . 111.3(6) yes
O2 . C14 . H141 . 109.0 no
C15 . C14 . H141 . 109.0 no
O2 . C14 . H142 . 109.0 no
C15 . C14 . H142 . 109.0 no
H141 . C14 . H142 . 109.5 no
N5 . C15 . C14 . 109.3(6) yes
N5 . C15 . H151 . 109.5 no
C14 . C15 . H151 . 109.5 no
N5 . C15 . H152 . 109.5 no
C14 . C15 . H152 . 109.5 no
H151 . C15 . H152 . 109.5 no
Re1 . P1 . C16 . 112.6(2) yes
Re1 . P1 . C22 . 118.9(2) yes
C16 . P1 . C22 . 103.0(3) yes
Re1 . P1 . C28 . 113.74(19) yes
C16 . P1 . C28 . 103.7(3) yes
C22 . P1 . C28 . 103.2(3) yes
P1 . C16 . C17 . 118.4(5) yes
P1 . C16 . C21 . 123.0(4) yes
C17 . C16 . C21 . 118.5(5) yes
C16 . C17 . C18 . 120.9(6) yes
C16 . C17 . H171 . 119.6 no
C18 . C17 . H171 . 119.6 no
C17 . C18 . C19 . 120.1(6) yes
C17 . C18 . H181 . 120.0 no
C19 . C18 . H181 . 120.0 no
C18 . C19 . C20 . 119.6(6) yes
C18 . C19 . H191 . 120.2 no
C20 . C19 . H191 . 120.2 no
C19 . C20 . C21 . 120.2(6) yes
C19 . C20 . H201 . 119.9 no
C21 . C20 . H201 . 119.9 no
C16 . C21 . C20 . 120.7(6) yes
C16 . C21 . H211 . 119.6 no
C20 . C21 . H211 . 119.6 no
P1 . C22 . C23 . 123.5(5) yes
P1 . C22 . C27 . 117.3(5) yes
C23 . C22 . C27 . 119.2(5) yes
C22 . C23 . C24 . 120.8(6) yes
C22 . C23 . H231 . 119.6 no
C24 . C23 . H231 . 119.6 no
C23 . C24 . C25 . 119.4(7) yes
C23 . C24 . H241 . 120.3 no
C25 . C24 . H241 . 120.3 no
C24 . C25 . C26 . 120.6(6) yes
C24 . C25 . H251 . 119.7 no
C26 . C25 . H251 . 119.7 no
C25 . C26 . C27 . 119.9(6) yes
C25 . C26 . H261 . 120.1 no
C27 . C26 . H261 . 120.1 no
C22 . C27 . C26 . 120.1(6) yes
C22 . C27 . H271 . 119.9 no
C26 . C27 . H271 . 119.9 no
P1 . C28 . C29 . 120.3(5) yes
P1 . C28 . C33 . 122.1(5) yes
C29 . C28 . C33 . 117.5(6) yes
C28 . C29 . C30 . 121.7(6) yes
C28 . C29 . H291 . 119.2 no
C30 . C29 . H291 . 119.2 no
C29 . C30 . C31 . 120.3(6) yes
C29 . C30 . H301 . 119.9 no
C31 . C30 . H301 . 119.9 no
C30 . C31 . C32 . 119.7(6) yes
C30 . C31 . H311 . 120.1 no
C32 . C31 . H311 . 120.1 no
C31 . C32 . C33 . 119.8(6) yes
C31 . C32 . H321 . 120.1 no
C33 . C32 . H321 . 120.1 no
C28 . C33 . C32 . 121.1(6) yes
C28 . C33 . H331 . 119.5 no
C32 . C33 . H331 . 119.5 no
Cl1 . C34 . Cl2 . 111.9(6) yes
Cl1 . C34 . H341 . 108.8 no
Cl2 . C34 . H341 . 108.9 no
Cl1 . C34 . H342 . 108.8 no
Cl2 . C34 . H342 . 108.9 no
H341 . C34 . H342 . 109.5 no

loop_
_geom_bond_atom_site_label_1
_geom_bond_site_symmetry_1
_geom_bond_atom_site_label_2
_geom_bond_site_symmetry_2
_geom_bond_distance
_geom_bond_publ_flag
Re1 . N1 . 1.753(5) yes
Re1 . S1 . 2.3912(14) yes
Re1 . S2 . 2.4847(15) yes
Re1 . S3 . 2.5362(15) yes
Re1 . S4 . 2.4641(15) yes
Re1 . P1 . 2.3804(16) yes
N1 . N2 . 1.244(7) yes
N2 . C1 . 1.467(7) yes
N2 . C51 . 1.362(8) yes
C1 . N3 . 1.337(8) yes
C1 . C5 . 1.392(8) yes
N3 . C2 . 1.359(9) yes
C2 . C3 . 1.371(9) yes
C2 . H21 . 1.000 no
C3 . C4 . 1.311(9) yes
C3 . H31 . 1.000 no
C4 . C5 . 1.444(8) yes
C4 . H41 . 1.000 no
C5 . H51 . 1.000 no
C51 . N53 . 1.314(8) yes
C51 . C55 . 1.376(9) yes
N53 . C52 . 1.349(9) yes
C52 . C53 . 1.379(9) yes
C52 . H521 . 1.000 no
C53 . C54 . 1.315(9) yes
C53 . H531 . 1.000 no
C54 . C55 . 1.432(9) yes
C54 . H541 . 1.000 no
C55 . H551 . 1.000 no
S1 . C6 . 1.739(6) yes
S2 . C6 . 1.715(6) yes
C6 . N4 . 1.325(7) yes
N4 . C7 . 1.462(8) yes
N4 . C10 . 1.471(8) yes
C7 . C8 . 1.516(9) yes
C7 . H71 . 1.000 no
C7 . H72 . 1.000 no
C8 . O1 . 1.427(8) yes
C8 . H81 . 1.000 no
C8 . H82 . 1.000 no
O1 . C9 . 1.426(8) yes
C9 . C10 . 1.513(9) yes
C9 . H91 . 1.000 no
C9 . H92 . 1.000 no
C10 . H101 . 1.000 no
C10 . H102 . 1.000 no
S3 . C11 . 1.717(6) yes
S4 . C11 . 1.711(6) yes
C11 . N5 . 1.327(8) yes
N5 . C12 . 1.461(9) yes
N5 . C15 . 1.465(8) yes
C12 . C13 . 1.503(11) yes
C12 . H121 . 1.000 no
C12 . H122 . 1.000 no
C13 . O2 . 1.43(1) yes
C13 . H131 . 1.000 no
C13 . H132 . 1.000 no
O2 . C14 . 1.425(9) yes
C14 . C15 . 1.50(1) yes
C14 . H141 . 1.000 no
C14 . H142 . 1.000 no
C15 . H151 . 1.000 no
C15 . H152 . 1.000 no
P1 . C16 . 1.840(6) yes
P1 . C22 . 1.828(6) yes
P1 . C28 . 1.842(6) yes
C16 . C17 . 1.396(8) yes
C16 . C21 . 1.385(8) yes
C17 . C18 . 1.392(9) yes
C17 . H171 . 1.000 no
C18 . C19 . 1.38(1) yes
C18 . H181 . 1.000 no
C19 . C20 . 1.39(1) yes
C19 . H191 . 1.000 no
C20 . C21 . 1.392(9) yes
C20 . H201 . 1.000 no
C21 . H211 . 1.000 no
C22 . C23 . 1.379(9) yes
C22 . C27 . 1.402(8) yes
C23 . C24 . 1.398(9) yes
C23 . H231 . 1.000 no
C24 . C25 . 1.377(11) yes
C24 . H241 . 1.000 no
C25 . C26 . 1.389(11) yes
C25 . H251 . 1.000 no
C26 . C27 . 1.382(9) yes
C26 . H261 . 1.000 no
C27 . H271 . 1.000 no
C28 . C29 . 1.394(8) yes
C28 . C33 . 1.398(9) yes
C29 . C30 . 1.371(9) yes
C29 . H291 . 1.000 no
C30 . C31 . 1.381(9) yes
C30 . H301 . 1.000 no
C31 . C32 . 1.386(9) yes
C31 . H311 . 1.000 no
C32 . C33 . 1.389(9) yes
C32 . H321 . 1.000 no
C33 . H331 . 1.000 no
C34 . Cl1 . 1.75(1) yes
C34 . Cl2 . 1.73(1) yes
C34 . H341 . 1.00 no
C34 . H342 . 1.000 no
